data_7009223
loop_
_publ_author_name
'Ware, David C.'
'Brothers, Penelope J.'
'Clark, George R.'
'Denny, William A.'
'Palmer, Brian D.'
'Wilson, William R.'

_publ_section_title
;
 Synthesis, structures and hypoxia-selective cytotoxicity of
 cobalt(III) complexes containing tridentate amine and nitrogen mustard
 ligands
;
_journal_issue 6
_journal_name_full 'Journal of the Chemical Society, Dalton Transactions'
_journal_page_first 925
_journal_paper_doi 10.1039/a909447d
_journal_year 2000
_chemical_formula_moiety 'C13 H26 Cl2 Co N4 O4, Cl O4'
_chemical_formula_sum 'C13 H26 Cl3 Co N4 O8'
_chemical_formula_weight 531.66
_chemical_name_systematic
; 
 ? 
;
_space_group_IT_number 14
_symmetry_cell_setting monoclinic
_symmetry_space_group_name_Hall '-P 2ybc'
_symmetry_space_group_name_H-M 'P 1 21/c 1'
_atom_sites_solution_hydrogens geom
_atom_sites_solution_primary direct
_atom_sites_solution_secondary difmap
_audit_creation_method SHELXL-97
_cell_angle_alpha 90.00
_cell_angle_beta 108.67
_cell_angle_gamma 90.00
_cell_formula_units_Z 4
_cell_length_a 15.7714(3)
_cell_length_b 11.4969(2)
_cell_length_c 12.75700(10)
_cell_measurement_reflns_used 6909
_cell_measurement_temperature 293(2)
_cell_measurement_theta_max 12.051
_cell_measurement_theta_min 5.983
_cell_volume 2191.41(6)
_computing_structure_refinement 'SHELXL-97 (Sheldrick, 1997)'
_computing_structure_solution 'SHELXS-97 (Sheldrick, 1990)'
_diffrn_ambient_temperature 293(2)
_diffrn_measured_fraction_theta_full 0.911
_diffrn_measured_fraction_theta_max 0.911
_diffrn_measurement_device_type 'Siemens SMART CCD'
_diffrn_measurement_method multi-scan
_diffrn_radiation_monochromator graphite
_diffrn_radiation_source 'fine-focus sealed tube'
_diffrn_radiation_type MoK\a
_diffrn_radiation_wavelength 0.71073
_diffrn_reflns_av_R_equivalents 0.0264
_diffrn_reflns_av_sigmaI/netI 0.0356
_diffrn_reflns_limit_h_max 18
_diffrn_reflns_limit_h_min -20
_diffrn_reflns_limit_k_max 14
_diffrn_reflns_limit_k_min 0
_diffrn_reflns_limit_l_max 16
_diffrn_reflns_limit_l_min 0
_diffrn_reflns_number 13351
_diffrn_reflns_theta_full 27.49
_diffrn_reflns_theta_max 27.49
_diffrn_reflns_theta_min 2.24
_exptl_absorpt_coefficient_mu 1.195
_exptl_absorpt_correction_T_max 0.9000
_exptl_absorpt_correction_T_min 0.7874
_exptl_absorpt_correction_type empirical
_exptl_absorpt_process_details 'Blessing, 1995'
_exptl_crystal_colour Purple
_exptl_crystal_density_diffrn 1.611
_exptl_crystal_density_method 'not measured'
_exptl_crystal_description prism
_exptl_crystal_F_000 1096
_exptl_crystal_size_max 0.21
_exptl_crystal_size_mid 0.18
_exptl_crystal_size_min 0.09
_refine_diff_density_max 1.752
_refine_diff_density_min -1.244
_refine_diff_density_rms 0.087
_refine_ls_extinction_method none
_refine_ls_goodness_of_fit_ref 1.058
_refine_ls_hydrogen_treatment constr
_refine_ls_matrix_type full
_refine_ls_number_parameters 271
_refine_ls_number_reflns 4817
_refine_ls_number_restraints 0
_refine_ls_restrained_S_all 1.058
_refine_ls_R_factor_all 0.0852
_refine_ls_R_factor_gt 0.0618
_refine_ls_shift/su_max 0.035
_refine_ls_shift/su_mean 0.003
_refine_ls_structure_factor_coef Fsqd
_refine_ls_weighting_details 'w=1/[\s^2^(Fo^2^)+(0.0782P)^2^+4.8907P] where P=(Fo^2^+2Fc^2^)/3'
_refine_ls_weighting_scheme calc
_refine_ls_wR_factor_gt 0.1545
_refine_ls_wR_factor_ref 0.1726
_reflns_number_gt 3681
_reflns_number_total 4817
_reflns_threshold_expression >2sigma(I)
_cod_data_source_file a909447d.txt
_cod_data_source_block '[Co(DCD)(acac)(NO2)]'
_cod_depositor_comments
;
The following automatic conversions were performed:

'_refine_ls_weighting_scheme' value 'calc
w=1/[\s^2^(Fo^2^)+(0.0782P)^2^+4.8907P] where P=(Fo^2^+2Fc^2^)/3' was
changed to 'calc'. New tag '_refine_ls_weighting_details' was
created. The value of the new tag was set to
'w=1/[\s^2^(Fo^2^)+(0.0782P)^2^+4.8907P] where P=(Fo^2^+2Fc^2^)/3'.

Automatic conversion script
Id: cif_fix_values 3143 2015-03-26 13:38:13Z robertas 
;
_cod_original_cell_volume 2191.35(6)
_cod_original_sg_symbol_H-M 'P 21/c'
_cod_database_code 7009223

loop_
_symmetry_equiv_pos_as_xyz
'x, y, z'
'-x, y+1/2, -z+1/2'
'-x, -y, -z'
'x, -y-1/2, z-1/2'

loop_
_atom_site_label
_atom_site_type_symbol
_atom_site_fract_x
_atom_site_fract_y
_atom_site_fract_z
_atom_site_U_iso_or_equiv
_atom_site_adp_type
_atom_site_occupancy
_atom_site_calc_flag
_atom_site_refinement_flags
_atom_site_disorder_assembly
_atom_site_disorder_group
Co Co 0.19879(4) 0.12907(4) 0.27491(4) 0.03203(17) Uani 1 d . . .
Cl1 Cl 0.43829(16) -0.0154(2) 0.6078(3) 0.1495(12) Uani 1 d . . .
Cl2 Cl 0.39636(13) -0.28412(16) 0.3404(2) 0.0957(6) Uani 1 d . . .
O1 O 0.2319(2) 0.0542(2) 0.1598(2) 0.0400(7) Uani 1 d . . .
O2 O 0.3108(2) 0.2023(3) 0.3353(3) 0.0452(7) Uani 1 d . . .
O3 O 0.2121(3) 0.2495(5) 0.4661(4) 0.0870(15) Uani 1 d . . .
O4 O 0.0808(3) 0.2312(5) 0.3661(4) 0.0990(18) Uani 1 d . . .
N1 N 0.1543(3) 0.2565(3) 0.1714(3) 0.0405(8) Uani 1 d . . .
H1NA H 0.051(3) 0.089(5) 0.248(4) 0.049 Uiso 1 d . . .
N2 N 0.0811(2) 0.0635(3) 0.2100(3) 0.0388(8) Uani 1 d . . .
H2NA H 0.170(3) 0.333(5) 0.206(4) 0.047 Uiso 1 d . . .
H2NB H 0.186(3) 0.247(4) 0.130(4) 0.047 Uiso 1 d . . .
N3 N 0.2291(2) -0.0245(3) 0.3708(3) 0.0416(8) Uani 1 d . . .
N4 N 0.1593(3) 0.2112(3) 0.3822(3) 0.0418(8) Uani 1 d . . .
C1 C 0.0572(3) 0.2424(4) 0.1126(4) 0.0462(10) Uani 1 d . . .
H1A H 0.0406 0.2806 0.0411 0.055 Uiso 1 calc R . .
H1B H 0.0224 0.2759 0.1555 0.055 Uiso 1 calc R . .
C2 C 0.0405(3) 0.1137(4) 0.0985(4) 0.0490(11) Uani 1 d . . .
H2A H -0.0232 0.0975 0.0710 0.059 Uiso 1 calc R . .
H2B H 0.0683 0.0818 0.0471 0.059 Uiso 1 calc R . .
C3 C 0.0878(3) -0.0643(4) 0.2207(5) 0.0532(12) Uani 1 d . . .
H3A H 0.1185 -0.0962 0.1723 0.064 Uiso 1 calc R . .
H3B H 0.0287 -0.0990 0.2019 0.064 Uiso 1 calc R . .
C4 C 0.1400(3) -0.0870(4) 0.3394(4) 0.0510(12) Uani 1 d . . .
H4A H 0.1500 -0.1700 0.3509 0.061 Uiso 1 calc R . .
H4B H 0.1061 -0.0604 0.3862 0.061 Uiso 1 calc R . .
C5 C 0.2595(4) -0.0101(5) 0.4946(4) 0.0642(15) Uani 1 d . . .
H5A H 0.2117 0.0274 0.5144 0.077 Uiso 1 calc R . .
H5C H 0.2674 -0.0870 0.5276 0.077 Uiso 1 calc R . .
C6 C 0.3432(6) 0.0569(6) 0.5461(6) 0.109(3) Uani 1 d . . .
H6A H 0.3325 0.1086 0.6007 0.131 Uiso 1 calc R . .
H6C H 0.3532 0.1056 0.4891 0.131 Uiso 1 calc R . .
C7 C 0.2951(3) -0.0970(4) 0.3369(4) 0.0467(11) Uani 1 d . . .
H7A H 0.3484 -0.0507 0.3464 0.056 Uiso 1 calc R . .
H7B H 0.2696 -0.1142 0.2586 0.056 Uiso 1 calc R . .
C8 C 0.3231(4) -0.2113(4) 0.3986(5) 0.0600(13) Uani 1 d . . .
H8A H 0.2709 -0.2591 0.3916 0.072 Uiso 1 calc R . .
H8B H 0.3532 -0.1964 0.4766 0.072 Uiso 1 calc R . .
C9 C 0.3127(5) 0.0055(6) 0.0406(5) 0.0739(17) Uani 1 d . . .
H9A H 0.2611 -0.0435 0.0116 0.111 Uiso 1 calc R . .
H9B H 0.3655 -0.0418 0.0654 0.111 Uiso 1 calc R . .
H9C H 0.3173 0.0573 -0.0163 0.111 Uiso 1 calc R . .
C10 C 0.3033(3) 0.0748(4) 0.1359(4) 0.0464(11) Uani 1 d . . .
C11 C 0.3694(3) 0.1525(5) 0.1921(4) 0.0563(13) Uani 1 d . . .
H11A H 0.4162 0.1659 0.1641 0.068 Uiso 1 calc R . .
C12 C 0.3704(3) 0.2115(4) 0.2870(4) 0.0509(11) Uani 1 d . . .
C13 C 0.4461(4) 0.2910(7) 0.3462(6) 0.083(2) Uani 1 d . . .
H13A H 0.4349 0.3241 0.4096 0.125 Uiso 1 calc R . .
H13B H 0.4509 0.3520 0.2971 0.125 Uiso 1 calc R . .
H13C H 0.5010 0.2475 0.3697 0.125 Uiso 1 calc R . .
Cl3 Cl 0.86512(9) 0.08070(11) 0.29494(13) 0.0615(4) Uani 1 d . . .
O5 O 0.9412(4) 0.0176(5) 0.3589(6) 0.126(2) Uani 1 d . . .
O6 O 0.7895(3) 0.0049(4) 0.2656(4) 0.0817(13) Uani 1 d . . .
O7 O 0.8812(4) 0.1233(5) 0.1987(5) 0.1031(17) Uani 1 d . . .
O8 O 0.8480(4) 0.1769(4) 0.3545(5) 0.1043(17) Uani 1 d . . .

loop_
_atom_site_aniso_label
_atom_site_aniso_U_11
_atom_site_aniso_U_22
_atom_site_aniso_U_33
_atom_site_aniso_U_23
_atom_site_aniso_U_13
_atom_site_aniso_U_12
Co 0.0390(3) 0.0285(3) 0.0321(3) -0.0034(2) 0.0164(2) -0.0026(2)
Cl1 0.0840(15) 0.1109(19) 0.232(3) -0.006(2) 0.0206(18) -0.0057(13)
Cl2 0.0874(12) 0.0681(10) 0.1445(17) 0.0125(11) 0.0553(12) 0.0305(9)
O1 0.0511(17) 0.0371(15) 0.0375(15) -0.0039(12) 0.0220(14) 0.0015(13)
O2 0.0431(16) 0.0468(18) 0.0469(17) -0.0060(14) 0.0158(14) -0.0090(14)
O3 0.087(3) 0.112(4) 0.072(3) -0.053(3) 0.040(2) -0.029(3)
O4 0.072(3) 0.156(5) 0.073(3) -0.044(3) 0.030(2) 0.024(3)
N1 0.054(2) 0.0334(18) 0.0388(19) 0.0014(15) 0.0214(17) 0.0024(16)
N2 0.0394(19) 0.0355(19) 0.044(2) -0.0074(15) 0.0163(16) -0.0031(15)
N3 0.047(2) 0.0354(18) 0.045(2) 0.0030(15) 0.0184(17) -0.0015(16)
N4 0.053(2) 0.0404(19) 0.0352(18) -0.0061(15) 0.0192(17) -0.0016(17)
C1 0.050(3) 0.050(3) 0.037(2) 0.0037(19) 0.013(2) 0.012(2)
C2 0.046(2) 0.056(3) 0.038(2) -0.013(2) 0.005(2) 0.001(2)
C3 0.048(3) 0.033(2) 0.080(4) -0.009(2) 0.023(3) -0.010(2)
C4 0.052(3) 0.038(2) 0.071(3) 0.007(2) 0.032(3) -0.004(2)
C5 0.094(4) 0.056(3) 0.044(3) 0.009(2) 0.024(3) 0.008(3)
C6 0.154(8) 0.064(4) 0.062(4) 0.007(3) -0.031(4) -0.016(5)
C7 0.050(3) 0.038(2) 0.057(3) 0.006(2) 0.023(2) 0.0010(19)
C8 0.061(3) 0.044(3) 0.075(4) 0.006(2) 0.022(3) 0.008(2)
C9 0.089(4) 0.082(4) 0.067(4) -0.005(3) 0.048(3) 0.021(3)
C10 0.055(3) 0.046(2) 0.045(2) 0.007(2) 0.027(2) 0.014(2)
C11 0.044(3) 0.071(3) 0.062(3) 0.005(3) 0.028(2) -0.001(2)
C12 0.038(2) 0.054(3) 0.058(3) 0.007(2) 0.013(2) -0.006(2)
C13 0.057(3) 0.097(5) 0.097(5) -0.019(4) 0.027(3) -0.030(3)
Cl3 0.0632(8) 0.0472(7) 0.0821(9) 0.0214(6) 0.0344(7) 0.0090(6)
O5 0.090(4) 0.093(4) 0.171(6) 0.056(4) 0.008(4) 0.021(3)
O6 0.077(3) 0.065(3) 0.110(4) 0.008(2) 0.039(3) -0.005(2)
O7 0.122(4) 0.099(4) 0.112(4) 0.035(3) 0.072(4) 0.006(3)
O8 0.141(5) 0.064(3) 0.132(4) -0.009(3) 0.078(4) -0.005(3)

loop_
_atom_type_symbol
_atom_type_description
_atom_type_scat_dispersion_real
_atom_type_scat_dispersion_imag
_atom_type_scat_source
C C 0.0033 0.0016 'International Tables Vol C Tables 4.2.6.8 and 6.1.1.4'
H H 0.0000 0.0000 'International Tables Vol C Tables 4.2.6.8 and 6.1.1.4'
N N 0.0061 0.0033 'International Tables Vol C Tables 4.2.6.8 and 6.1.1.4'
O O 0.0106 0.0060 'International Tables Vol C Tables 4.2.6.8 and 6.1.1.4'
Cl Cl 0.1484 0.1585 'International Tables Vol C Tables 4.2.6.8 and 6.1.1.4'
Co Co 0.3494 0.9721 'International Tables Vol C Tables 4.2.6.8 and 6.1.1.4'

loop_
_geom_angle_atom_site_label_1
_geom_angle_atom_site_label_2
_geom_angle_atom_site_label_3
_geom_angle
_geom_angle_site_symmetry_1
_geom_angle_site_symmetry_3
_geom_angle_publ_flag
O2 Co O1 93.70(13) . . ?
O2 Co N4 87.94(15) . . ?
O1 Co N4 175.70(15) . . ?
O2 Co N2 176.42(15) . . ?
O1 Co N2 87.47(14) . . ?
N4 Co N2 90.66(16) . . ?
O2 Co N1 91.61(16) . . ?
O1 Co N1 86.87(14) . . ?
N4 Co N1 89.12(16) . . ?
N2 Co N1 85.08(16) . . ?
O2 Co N3 97.34(14) . . ?
O1 Co N3 90.11(13) . . ?
N4 Co N3 93.63(15) . . ?
N2 Co N3 86.03(15) . . ?
N1 Co N3 170.72(16) . . ?
C10 O1 Co 125.2(3) . . ?
C12 O2 Co 125.1(3) . . ?
C1 N1 Co 110.5(3) . . ?
C3 N2 C2 118.3(4) . . ?
C3 N2 Co 108.6(3) . . ?
C2 N2 Co 108.8(3) . . ?
C7 N3 C5 110.2(4) . . ?
C7 N3 C4 109.3(3) . . ?
C5 N3 C4 106.7(4) . . ?
C7 N3 Co 110.3(3) . . ?
C5 N3 Co 116.9(3) . . ?
C4 N3 Co 103.0(3) . . ?
O3 N4 O4 117.2(4) . . ?
O3 N4 Co 121.4(3) . . ?
O4 N4 Co 121.3(3) . . ?
N1 C1 C2 106.3(4) . . ?
N2 C2 C1 105.3(4) . . ?
N2 C3 C4 105.5(4) . . ?
C3 C4 N3 110.4(4) . . ?
C6 C5 N3 117.4(5) . . ?
C5 C6 Cl1 119.0(5) . . ?
N3 C7 C8 116.3(4) . . ?
C7 C8 Cl2 108.1(4) . . ?
O1 C10 C11 124.8(4) . . ?
O1 C10 C9 114.7(5) . . ?
C11 C10 C9 120.6(5) . . ?
C12 C11 C10 124.3(4) . . ?
O2 C12 C11 125.1(4) . . ?
O2 C12 C13 113.4(5) . . ?
C11 C12 C13 121.5(5) . . ?
O5 Cl3 O8 111.2(4) . . ?
O5 Cl3 O7 108.8(4) . . ?
O8 Cl3 O7 108.2(3) . . ?
O5 Cl3 O6 108.7(3) . . ?
O8 Cl3 O6 109.3(3) . . ?
O7 Cl3 O6 110.5(3) . . ?

loop_
_geom_bond_atom_site_label_1
_geom_bond_atom_site_label_2
_geom_bond_distance
_geom_bond_site_symmetry_2
_geom_bond_publ_flag
Co O2 1.885(3) . ?
Co O1 1.913(3) . ?
Co N4 1.923(3) . ?
Co N2 1.927(4) . ?
Co N1 1.946(4) . ?
Co N3 2.114(4) . ?
Cl1 C6 1.675(9) . ?
Cl2 C8 1.771(6) . ?
O1 C10 1.280(5) . ?
O2 C12 1.282(6) . ?
O3 N4 1.209(5) . ?
O4 N4 1.211(6) . ?
N1 C1 1.483(6) . ?
N2 C3 1.477(6) . ?
N2 C2 1.477(6) . ?
N3 C7 1.501(6) . ?
N3 C5 1.505(6) . ?
N3 C4 1.514(6) . ?
C1 C2 1.504(7) . ?
C3 C4 1.497(7) . ?
C5 C6 1.487(10) . ?
C7 C8 1.523(7) . ?
C9 C10 1.501(7) . ?
C10 C11 1.386(7) . ?
C11 C12 1.384(7) . ?
C12 C13 1.501(7) . ?
Cl3 O5 1.416(5) . ?
Cl3 O8 1.416(5) . ?
Cl3 O7 1.419(5) . ?
Cl3 O6 1.427(5) . ?
